data_4515165
loop_
_publ_author_name
'Finelli, Alba'
'H\'erault, Nelly'
'Crochet, Aur\'elien'
'Fromm, Katharina M.'

_publ_section_title
;
 Compartmentalization of Alkaline-Earth Metals in Salen-Type Cu- and
 Ni-Complexes in Solution and in the Solid State.
;
_journal_issue 6
_journal_name_full 'ACS omega'
_journal_page_first 10231
_journal_page_last 10242
_journal_paper_doi 10.1021/acsomega.9b00365
_journal_volume 4
_journal_year 2019
_chemical_formula_moiety 'C18 H18 Cu Mg N4 O10'
_chemical_formula_sum 'C18 H18 Cu Mg N4 O10'
_chemical_formula_weight 538.21
_chemical_name_systematic 'Copper(II) Magnesium(II) dimethoxysalen'
_space_group_crystal_system triclinic
_space_group_IT_number 2
_space_group_name_Hall '-P 1'
_space_group_name_H-M_alt 'P -1'
_symmetry_space_group_name_Hall '-P 1'
_symmetry_space_group_name_H-M 'P -1'
_atom_sites_solution_hydrogens geom
_atom_sites_solution_primary dual
_audit_creation_date 2018-07-06
_audit_creation_method
;
Olex2 1.2
(compiled 2018.05.29 svn.r3508 for OlexSys, GUI svn.r5506)
;
_cell_angle_alpha 90.486(9)
_cell_angle_beta 97.941(9)
_cell_angle_gamma 111.744(8)
_cell_formula_units_Z 2
_cell_length_a 7.6984(9)
_cell_length_b 10.9592(11)
_cell_length_c 12.8941(14)
_cell_measurement_reflns_used 8001
_cell_measurement_temperature 250
_cell_measurement_theta_max 25.53
_cell_measurement_theta_min 1.60
_cell_volume 998.7(2)
_computing_cell_refinement 'X-Area (Stoe & Cie, 2009)'
_computing_data_collection 'X-Area (Stoe & Cie, 2009)'
_computing_data_reduction 'X-RED32(Stoe & Cie, 2009)'
_computing_molecular_graphics 'Olex2 (Dolomanov et al., 2009)'
_computing_publication_material 'Olex2 (Dolomanov et al., 2009)'
_computing_structure_refinement 'ShelXL (Sheldrick, 2015)'
_computing_structure_solution 'ShelXT (Sheldrick, 2015)'
_diffrn_ambient_temperature 250
_diffrn_detector_area_resol_mean 6.67
_diffrn_measured_fraction_theta_full 0.998
_diffrn_measured_fraction_theta_max 0.998
_diffrn_measurement_device_type 'STOE IPDS2'
_diffrn_measurement_method 'rotation method'
_diffrn_radiation_monochromator graphite
_diffrn_radiation_probe x-ray
_diffrn_radiation_type MoK\a
_diffrn_radiation_wavelength 0.71073
_diffrn_reflns_av_R_equivalents 0.1469
_diffrn_reflns_av_unetI/netI 0.1026
_diffrn_reflns_Laue_measured_fraction_full 0.998
_diffrn_reflns_Laue_measured_fraction_max 0.998
_diffrn_reflns_limit_h_max 9
_diffrn_reflns_limit_h_min -9
_diffrn_reflns_limit_k_max 13
_diffrn_reflns_limit_k_min -13
_diffrn_reflns_limit_l_max 15
_diffrn_reflns_limit_l_min -15
_diffrn_reflns_number 12606
_diffrn_reflns_point_group_measured_fraction_full 0.998
_diffrn_reflns_point_group_measured_fraction_max 0.998
_diffrn_reflns_theta_full 24.998
_diffrn_reflns_theta_max 24.998
_diffrn_reflns_theta_min 1.598
_diffrn_source 'fine-focus sealed tube'
_diffrn_source_type 'Stoe IPDS2'
_exptl_absorpt_coefficient_mu 1.195
_exptl_absorpt_correction_T_max 25.53
_exptl_absorpt_correction_T_min 1.60
_exptl_absorpt_correction_type integration
_exptl_absorpt_process_details 'Stoe & Cie (2002). X-SHAPE. Stoe & Cie, Darmstadt, Germany'
_exptl_crystal_colour orange
_exptl_crystal_colour_primary orange
_exptl_crystal_density_diffrn 1.790
_exptl_crystal_description rhombohedral
_exptl_crystal_F_000 550
_exptl_crystal_preparation 'slow evaporation'
_exptl_crystal_recrystallization_method ACN/EtOH
_exptl_crystal_size_max 0.11
_exptl_crystal_size_mid 0.086
_exptl_crystal_size_min 0.038
_refine_diff_density_max 1.423
_refine_diff_density_min -1.053
_refine_diff_density_rms 0.153
_refine_ls_extinction_method none
_refine_ls_goodness_of_fit_ref 0.931
_refine_ls_hydrogen_treatment constr
_refine_ls_matrix_type full
_refine_ls_number_parameters 309
_refine_ls_number_reflns 3499
_refine_ls_number_restraints 0
_refine_ls_restrained_S_all 0.931
_refine_ls_R_factor_all 0.1327
_refine_ls_R_factor_gt 0.0922
_refine_ls_shift/su_max 0.000
_refine_ls_shift/su_mean 0.000
_refine_ls_structure_factor_coef Fsqd
_refine_ls_weighting_details 'w=1/[\s^2^(Fo^2^)+(0.1637P)^2^] where P=(Fo^2^+2Fc^2^)/3'
_refine_ls_weighting_scheme calc
_refine_ls_wR_factor_gt 0.2230
_refine_ls_wR_factor_ref 0.2488
_reflns_Friedel_coverage 0.000
_reflns_number_gt 2046
_reflns_number_total 3499
_reflns_threshold_expression 'I > 2\s(I)'
_cod_data_source_file ao9b00365_si_001.cif
_cod_data_source_block af135-5cumg
_cod_database_code 4515165
_shelx_shelxl_version_number 2018/3
_shelx_space_group_comment
;
The symmetry employed for this shelxl refinement is uniquely defined
by the following loop, which should always be used as a source of
symmetry information in preference to the above space-group names.
They are only intended as comments.
;
_shelx_estimated_absorpt_t_max 0.956
_shelx_estimated_absorpt_t_min 0.880
_olex2_refinement_description
;
1. Fixed Uiso
 At 1.2 times of:
  All C(H) groups, All C(H,H) groups
 At 1.5 times of:
  All C(H,H,H) groups
2.a Secondary CH2 refined with riding coordinates:
 C9(H9A,H9B), C10(H10A,H10B)
2.b Aromatic/amide H refined with riding coordinates:
 C3(H3), C4(H4), C5(H5), C8(H8), C11(H11), C13(H13), C14(H14), C15(H15)
2.c Idealised Me refined as rotating group:
 C1(H1A,H1B,H1C), C18(H18A,H18B,H18C)
;
_olex2_exptl_crystal_mounting_method 'sealed X-ray tube, 12 x 0.4 mm long-fine focus'
_olex2_submission_original_sample_id LCuMg
_olex2_submission_special_instructions 'No special instructions were received'

loop_
_space_group_symop_operation_xyz
'x, y, z'
'-x, -y, -z'

loop_
_atom_site_label
_atom_site_type_symbol
_atom_site_fract_x
_atom_site_fract_y
_atom_site_fract_z
_atom_site_U_iso_or_equiv
_atom_site_adp_type
_atom_site_occupancy
_atom_site_site_symmetry_order
_atom_site_calc_flag
_atom_site_refinement_flags_posn
Cu1 Cu 0.00840(14) 0.52003(9) 0.25440(8) 0.0565(4) Uani 1 1 d .
Mg1 Mg 0.0156(4) 0.2388(3) 0.2497(2) 0.0578(7) Uani 1 1 d .
O1 O -0.1678(8) 0.1415(5) 0.0783(4) 0.0607(14) Uani 1 1 d .
O2 O -0.0849(8) 0.3652(5) 0.1663(4) 0.0587(14) Uani 1 1 d .
O3 O 0.1080(8) 0.4151(5) 0.3376(4) 0.0563(13) Uani 1 1 d .
O4 O 0.2091(8) 0.2421(5) 0.4238(4) 0.0591(14) Uani 1 1 d .
O5 O 0.2697(9) 0.2957(5) 0.1816(5) 0.0683(16) Uani 1 1 d .
O6 O 0.1402(9) 0.0959(6) 0.2214(5) 0.0674(16) Uani 1 1 d .
O7 O 0.4195(10) 0.1631(7) 0.1714(6) 0.088(2) Uani 1 1 d .
O8 O -0.2023(9) 0.1574(6) 0.3282(5) 0.0692(16) Uani 1 1 d .
O9 O -0.4472(11) -0.0019(8) 0.3641(7) 0.098(2) Uani 1 1 d .
O10 O -0.2619(13) -0.0414(7) 0.2723(6) 0.096(2) Uani 1 1 d .
N1 N -0.0973(9) 0.6180(6) 0.1614(5) 0.0554(16) Uani 1 1 d .
N2 N 0.1094(9) 0.6726(6) 0.3493(5) 0.0548(16) Uani 1 1 d .
N3 N 0.2823(11) 0.1839(7) 0.1902(6) 0.0626(17) Uani 1 1 d .
N4 N -0.3088(11) 0.0346(7) 0.3216(6) 0.0648(18) Uani 1 1 d .
C1 C -0.2178(12) 0.0115(7) 0.0329(7) 0.058(2) Uani 1 1 d .
H1A H -0.355387 -0.029016 0.012603 0.088 Uiso 1 1 calc GR
H1B H -0.176146 -0.041247 0.084181 0.088 Uiso 1 1 calc GR
H1C H -0.156211 0.015577 -0.029350 0.088 Uiso 1 1 calc GR
C2 C -0.2293(12) 0.2258(7) 0.0171(6) 0.0554(19) Uani 1 1 d .
C3 C -0.3287(12) 0.1972(8) -0.0814(6) 0.0579(19) Uani 1 1 d .
H3 H -0.363866 0.112304 -0.115113 0.069 Uiso 1 1 calc R
C4 C -0.3788(12) 0.2939(9) -0.1328(7) 0.063(2) Uani 1 1 d .
H4 H -0.444932 0.275288 -0.202562 0.075 Uiso 1 1 calc R
C5 C -0.3336(11) 0.4143(8) -0.0837(7) 0.060(2) Uani 1 1 d .
H5 H -0.370444 0.478250 -0.119553 0.072 Uiso 1 1 calc R
C6 C -0.2320(11) 0.4469(8) 0.0206(6) 0.0538(18) Uani 1 1 d .
C7 C -0.1788(11) 0.3490(8) 0.0696(7) 0.0571(19) Uani 1 1 d .
C8 C -0.1886(12) 0.5772(8) 0.0695(7) 0.060(2) Uani 1 1 d .
H8 H -0.231616 0.636165 0.030057 0.072 Uiso 1 1 calc R
C9 C -0.0693(12) 0.7483(8) 0.2065(7) 0.062(2) Uani 1 1 d .
H9A H -0.189726 0.746807 0.226484 0.074 Uiso 1 1 calc R
H9B H -0.032396 0.813894 0.153279 0.074 Uiso 1 1 calc R
C10 C 0.0833(13) 0.7889(7) 0.3028(7) 0.062(2) Uani 1 1 d .
H10A H 0.204162 0.848563 0.282669 0.075 Uiso 1 1 calc R
H10B H 0.047323 0.837456 0.355691 0.075 Uiso 1 1 calc R
C11 C 0.1847(12) 0.6759(8) 0.4439(7) 0.059(2) Uani 1 1 d .
H11 H 0.213745 0.753853 0.486810 0.070 Uiso 1 1 calc R
C12 C 0.2303(11) 0.5680(7) 0.4921(6) 0.0536(18) Uani 1 1 d .
C13 C 0.3204(12) 0.5881(8) 0.5981(7) 0.061(2) Uani 1 1 d .
H13 H 0.344804 0.668562 0.636597 0.073 Uiso 1 1 calc R
C14 C 0.3718(11) 0.4938(8) 0.6449(6) 0.0551(18) Uani 1 1 d .
H14 H 0.431220 0.508919 0.715986 0.066 Uiso 1 1 calc R
C15 C 0.3386(12) 0.3733(8) 0.5897(6) 0.058(2) Uani 1 1 d .
H15 H 0.375688 0.307653 0.622548 0.070 Uiso 1 1 calc R
C16 C 0.2524(11) 0.3544(7) 0.4886(6) 0.0507(17) Uani 1 1 d .
C17 C 0.1957(11) 0.4487(8) 0.4385(7) 0.0561(19) Uani 1 1 d .
C18 C 0.2556(13) 0.1342(8) 0.4681(7) 0.066(2) Uani 1 1 d .
H18A H 0.392236 0.164783 0.491911 0.099 Uiso 1 1 calc GR
H18B H 0.218059 0.061582 0.414489 0.099 Uiso 1 1 calc GR
H18C H 0.187926 0.103757 0.527731 0.099 Uiso 1 1 calc GR

loop_
_atom_site_aniso_label
_atom_site_aniso_U_11
_atom_site_aniso_U_22
_atom_site_aniso_U_33
_atom_site_aniso_U_23
_atom_site_aniso_U_13
_atom_site_aniso_U_12
Cu1 0.0727(7) 0.0454(5) 0.0604(7) 0.0064(4) 0.0053(5) 0.0340(5)
Mg1 0.0770(18) 0.0463(14) 0.0604(16) 0.0054(11) 0.0080(13) 0.0358(13)
O1 0.080(4) 0.042(3) 0.063(3) 0.001(2) 0.001(3) 0.030(3)
O2 0.080(4) 0.046(3) 0.055(3) 0.001(2) -0.003(3) 0.034(3)
O3 0.078(4) 0.045(3) 0.053(3) 0.000(2) 0.000(3) 0.035(3)
O4 0.082(4) 0.053(3) 0.056(3) 0.006(2) 0.003(3) 0.042(3)
O5 0.086(4) 0.047(3) 0.077(4) 0.004(3) 0.012(3) 0.030(3)
O6 0.084(4) 0.049(3) 0.074(4) -0.003(3) -0.003(3) 0.037(3)
O7 0.075(4) 0.093(5) 0.107(6) -0.010(4) 0.015(4) 0.044(4)
O8 0.081(4) 0.051(3) 0.079(4) 0.007(3) 0.015(3) 0.029(3)
O9 0.082(5) 0.090(5) 0.129(7) 0.047(5) 0.026(5) 0.037(4)
O10 0.155(7) 0.058(4) 0.086(5) 0.004(3) 0.028(5) 0.050(4)
N1 0.067(4) 0.043(3) 0.065(4) 0.006(3) 0.014(3) 0.030(3)
N2 0.067(4) 0.045(3) 0.059(4) 0.007(3) 0.004(3) 0.030(3)
N3 0.064(4) 0.060(4) 0.065(4) -0.008(3) 0.003(3) 0.027(4)
N4 0.065(5) 0.058(4) 0.074(5) 0.011(4) 0.004(4) 0.029(4)
C1 0.071(5) 0.045(4) 0.061(5) -0.005(3) 0.007(4) 0.025(4)
C2 0.070(5) 0.042(4) 0.063(5) 0.008(3) 0.014(4) 0.028(4)
C3 0.070(5) 0.047(4) 0.055(5) 0.003(3) 0.007(4) 0.020(4)
C4 0.063(5) 0.065(5) 0.057(5) 0.004(4) 0.003(4) 0.023(4)
C5 0.059(5) 0.058(5) 0.065(5) 0.020(4) 0.003(4) 0.026(4)
C6 0.059(5) 0.054(4) 0.054(5) 0.012(3) 0.007(4) 0.028(4)
C7 0.062(5) 0.050(4) 0.062(5) 0.009(4) 0.001(4) 0.026(4)
C8 0.063(5) 0.060(5) 0.072(6) 0.024(4) 0.020(4) 0.036(4)
C9 0.074(5) 0.048(4) 0.076(6) 0.012(4) 0.019(4) 0.033(4)
C10 0.086(6) 0.040(4) 0.071(5) 0.004(4) 0.022(4) 0.031(4)
C11 0.065(5) 0.050(4) 0.072(6) 0.009(4) 0.025(4) 0.029(4)
C12 0.063(5) 0.047(4) 0.060(5) 0.005(3) 0.014(4) 0.030(3)
C13 0.070(5) 0.055(4) 0.066(5) -0.001(4) 0.018(4) 0.030(4)
C14 0.056(5) 0.063(5) 0.051(4) 0.000(4) 0.009(3) 0.029(4)
C15 0.065(5) 0.060(5) 0.059(5) 0.012(4) 0.006(4) 0.036(4)
C16 0.056(4) 0.042(4) 0.058(5) 0.004(3) 0.008(3) 0.023(3)
C17 0.061(5) 0.049(4) 0.063(5) 0.005(4) 0.009(4) 0.026(4)
C18 0.085(6) 0.047(4) 0.078(6) 0.011(4) 0.011(5) 0.038(4)

loop_
_atom_type_symbol
_atom_type_description
_atom_type_scat_dispersion_real
_atom_type_scat_dispersion_imag
_atom_type_scat_source
C C 0.0033 0.0016 'International Tables Vol C Tables 4.2.6.8 and 6.1.1.4'
H H 0.0000 0.0000 'International Tables Vol C Tables 4.2.6.8 and 6.1.1.4'
Cu Cu 0.3201 1.2651 'International Tables Vol C Tables 4.2.6.8 and 6.1.1.4'
Mg Mg 0.0486 0.0363 'International Tables Vol C Tables 4.2.6.8 and 6.1.1.4'
N N 0.0061 0.0033 'International Tables Vol C Tables 4.2.6.8 and 6.1.1.4'
O O 0.0106 0.0060 'International Tables Vol C Tables 4.2.6.8 and 6.1.1.4'

loop_
_geom_angle_atom_site_label_1
_geom_angle_atom_site_label_2
_geom_angle_atom_site_label_3
_geom_angle
O2 Cu1 Mg1 40.26(15)
O2 Cu1 N1 95.7(2)
O2 Cu1 N2 176.9(2)
O3 Cu1 Mg1 40.07(16)
O3 Cu1 O2 80.3(2)
O3 Cu1 N1 175.9(2)
O3 Cu1 N2 96.5(2)
N1 Cu1 Mg1 135.9(2)
N2 Cu1 Mg1 136.60(19)
N2 Cu1 N1 87.5(3)
O1 Mg1 Cu1 102.89(14)
O1 Mg1 O4 155.3(2)
O1 Mg1 N3 86.4(2)
O2 Mg1 Cu1 35.98(15)
O2 Mg1 O1 66.9(2)
O2 Mg1 O4 137.7(2)
O2 Mg1 O5 94.1(2)
O2 Mg1 O6 138.7(3)
O2 Mg1 N3 119.5(3)
O3 Mg1 Cu1 35.83(14)
O3 Mg1 O1 138.7(2)
O3 Mg1 O2 71.8(2)
O3 Mg1 O4 65.94(19)
O3 Mg1 O5 92.3(2)
O3 Mg1 O6 134.3(2)
O3 Mg1 N3 113.7(3)
O4 Mg1 Cu1 101.77(15)
O4 Mg1 N3 79.6(2)
O5 Mg1 Cu1 93.97(17)
O5 Mg1 O1 89.5(2)
O5 Mg1 O4 88.3(2)
O5 Mg1 O6 59.7(2)
O5 Mg1 N3 29.8(2)
O6 Mg1 Cu1 153.6(2)
O6 Mg1 O1 80.6(2)
O6 Mg1 O4 77.1(2)
O6 Mg1 N3 30.1(2)
O8 Mg1 Cu1 96.47(18)
O8 Mg1 O1 94.3(3)
O8 Mg1 O2 98.1(3)
O8 Mg1 O3 92.5(3)
O8 Mg1 O4 83.3(2)
O8 Mg1 O5 167.8(3)
O8 Mg1 O6 109.5(3)
O8 Mg1 N3 138.9(3)
N3 Mg1 Cu1 123.5(2)
C1 O1 Mg1 128.9(4)
C2 O1 Mg1 114.9(4)
C2 O1 C1 116.2(6)
Cu1 O2 Mg1 103.8(2)
C7 O2 Cu1 126.4(5)
C7 O2 Mg1 129.6(5)
Cu1 O3 Mg1 104.1(2)
C17 O3 Cu1 124.5(4)
C17 O3 Mg1 130.7(4)
C16 O4 Mg1 114.3(4)
C16 O4 C18 117.7(6)
C18 O4 Mg1 127.3(5)
N3 O5 Mg1 93.5(5)
N3 O6 Mg1 91.7(4)
N4 O8 Mg1 125.3(6)
C8 N1 Cu1 125.5(5)
C8 N1 C9 121.1(6)
C9 N1 Cu1 113.4(5)
C10 N2 Cu1 112.7(5)
C11 N2 Cu1 125.0(5)
C11 N2 C10 122.2(7)
O5 N3 Mg1 56.7(4)
O5 N3 O6 114.5(7)
O6 N3 Mg1 58.2(4)
O7 N3 Mg1 173.6(6)
O7 N3 O5 122.5(8)
O7 N3 O6 122.9(7)
O9 N4 O8 119.8(8)
O9 N4 O10 122.6(8)
O10 N4 O8 117.6(8)
O1 C1 H1A 109.5
O1 C1 H1B 109.5
O1 C1 H1C 109.5
H1A C1 H1B 109.5
H1A C1 H1C 109.5
H1B C1 H1C 109.5
O1 C2 C7 111.9(7)
C3 C2 O1 126.5(7)
C3 C2 C7 121.6(7)
C2 C3 H3 120.3
C2 C3 C4 119.5(7)
C4 C3 H3 120.3
C3 C4 H4 119.8
C5 C4 C3 120.4(8)
C5 C4 H4 119.8
C4 C5 H5 119.2
C4 C5 C6 121.6(7)
C6 C5 H5 119.2
C5 C6 C8 119.1(7)
C7 C6 C5 116.9(7)
C7 C6 C8 124.0(7)
O2 C7 C2 116.5(6)
O2 C7 C6 123.5(7)
C2 C7 C6 120.0(7)
N1 C8 C6 124.8(7)
N1 C8 H8 117.6
C6 C8 H8 117.6
N1 C9 H9A 109.4
N1 C9 H9B 109.4
N1 C9 C10 111.2(6)
H9A C9 H9B 108.0
C10 C9 H9A 109.4
C10 C9 H9B 109.4
N2 C10 C9 111.2(6)
N2 C10 H10A 109.4
N2 C10 H10B 109.4
C9 C10 H10A 109.4
C9 C10 H10B 109.4
H10A C10 H10B 108.0
N2 C11 H11 117.5
N2 C11 C12 124.9(7)
C12 C11 H11 117.5
C13 C12 C11 118.4(7)
C17 C12 C11 123.6(7)
C17 C12 C13 118.0(7)
C12 C13 H13 119.7
C14 C13 C12 120.7(7)
C14 C13 H13 119.7
C13 C14 H14 119.4
C13 C14 C15 121.2(7)
C15 C14 H14 119.4
C14 C15 H15 121.0
C16 C15 C14 118.0(7)
C16 C15 H15 121.0
O4 C16 C17 112.4(6)
C15 C16 O4 125.3(6)
C15 C16 C17 122.3(7)
O3 C17 C12 124.4(6)
O3 C17 C16 115.7(7)
C12 C17 C16 119.8(7)
O4 C18 H18A 109.5
O4 C18 H18B 109.5
O4 C18 H18C 109.5
H18A C18 H18B 109.5
H18A C18 H18C 109.5
H18B C18 H18C 109.5

loop_
_geom_bond_atom_site_label_1
_geom_bond_atom_site_label_2
_geom_bond_distance
Cu1 Mg1 3.104(3)
Cu1 O2 1.877(5)
Cu1 O3 1.873(5)
Cu1 N1 1.912(6)
Cu1 N2 1.907(6)
Mg1 O1 2.449(6)
Mg1 O2 2.065(5)
Mg1 O3 2.060(6)
Mg1 O4 2.509(6)
Mg1 O5 2.137(7)
Mg1 O6 2.169(6)
Mg1 O8 2.002(7)
Mg1 N3 2.551(8)
O1 C1 1.428(9)
O1 C2 1.389(9)
O2 C7 1.327(9)
O3 C17 1.361(9)
O4 C16 1.388(9)
O4 C18 1.456(8)
O5 N3 1.269(9)
O6 N3 1.280(9)
O7 N3 1.214(9)
O8 N4 1.286(9)
O9 N4 1.202(10)
O10 N4 1.226(10)
N1 C8 1.275(11)
N1 C9 1.465(10)
N2 C10 1.481(9)
N2 C11 1.270(10)
C1 H1A 0.9800
C1 H1B 0.9800
C1 H1C 0.9800
C2 C3 1.358(11)
C2 C7 1.399(11)
C3 H3 0.9500
C3 C4 1.398(11)
C4 H4 0.9500
C4 C5 1.359(12)
C5 H5 0.9500
C5 C6 1.429(11)
C6 C7 1.409(10)
C6 C8 1.457(12)
C8 H8 0.9500
C9 H9A 0.9900
C9 H9B 0.9900
C9 C10 1.523(12)
C10 H10A 0.9900
C10 H10B 0.9900
C11 H11 0.9500
C11 C12 1.472(10)
C12 C13 1.420(12)
C12 C17 1.390(11)
C13 H13 0.9500
C13 C14 1.356(11)
C14 H14 0.9500
C14 C15 1.413(11)
C15 H15 0.9500
C15 C16 1.356(11)
C16 C17 1.394(10)
C18 H18A 0.9800
C18 H18B 0.9800
C18 H18C 0.9800

loop_
_geom_hbond_atom_site_label_D
_geom_hbond_atom_site_label_H
_geom_hbond_atom_site_label_A
_geom_hbond_distance_DH
_geom_hbond_distance_HA
_geom_hbond_distance_DA
_geom_hbond_angle_DHA
_geom_hbond_site_symmetry_A
_geom_hbond_publ_flag
C1 H1B O10 0.98 2.60 3.187(11) 118.5 . yes
C10 H10A O9 0.99 2.63 3.462(12) 141.6 1_665 yes
C11 H11 O8 0.95 2.59 3.407(11) 143.8 2_566 yes
C18 H18B O6 0.98 2.54 3.163(11) 121.1 . yes

loop_
_geom_torsion_atom_site_label_1
_geom_torsion_atom_site_label_2
_geom_torsion_atom_site_label_3
_geom_torsion_atom_site_label_4
_geom_torsion
Cu1 O2 C7 C2 177.9(5)
Cu1 O2 C7 C6 -3.7(12)
Cu1 O3 C17 C12 -2.9(11)
Cu1 O3 C17 C16 177.2(5)
Cu1 N1 C8 C6 1.5(12)
Cu1 N1 C9 C10 16.3(9)
Cu1 N2 C10 C9 18.3(8)
Cu1 N2 C11 C12 8.8(12)
Mg1 Cu1 O2 C7 -174.8(8)
Mg1 Cu1 O3 C17 -171.5(7)
Mg1 O1 C2 C3 178.2(7)
Mg1 O1 C2 C7 -2.6(8)
Mg1 O2 C7 C2 4.5(11)
Mg1 O2 C7 C6 -177.1(6)
Mg1 O3 C17 C12 -171.9(6)
Mg1 O3 C17 C16 8.1(11)
Mg1 O4 C16 C15 173.2(7)
Mg1 O4 C16 C17 -6.4(8)
Mg1 O5 N3 O6 6.7(7)
Mg1 O5 N3 O7 -172.4(7)
Mg1 O6 N3 O5 -6.6(7)
Mg1 O6 N3 O7 172.5(7)
Mg1 O8 N4 O9 -172.6(6)
Mg1 O8 N4 O10 8.2(10)
O1 C2 C3 C4 -179.5(8)
O1 C2 C7 O2 -0.5(11)
O1 C2 C7 C6 -178.9(7)
O2 Cu1 O3 Mg1 -0.1(3)
O2 Cu1 O3 C17 -171.5(6)
O3 Cu1 O2 Mg1 0.1(3)
O3 Cu1 O2 C7 -174.7(7)
O4 C16 C17 O3 0.7(10)
O4 C16 C17 C12 -179.3(7)
N1 Cu1 O2 Mg1 179.2(3)
N1 Cu1 O2 C7 4.4(7)
N1 C9 C10 N2 -22.0(10)
N2 Cu1 O3 Mg1 179.9(3)
N2 Cu1 O3 C17 8.4(6)
N2 C11 C12 C13 177.9(8)
N2 C11 C12 C17 0.1(14)
C1 O1 C2 C3 -1.2(12)
C1 O1 C2 C7 178.0(7)
C2 C3 C4 C5 -2.0(13)
C3 C2 C7 O2 178.8(8)
C3 C2 C7 C6 0.3(13)
C3 C4 C5 C6 0.9(13)
C4 C5 C6 C7 0.8(12)
C4 C5 C6 C8 -179.6(8)
C5 C6 C7 O2 -179.7(7)
C5 C6 C7 C2 -1.4(12)
C5 C6 C8 N1 -179.2(8)
C7 C2 C3 C4 1.3(13)
C7 C6 C8 N1 0.5(13)
C8 N1 C9 C10 -165.4(7)
C8 C6 C7 O2 0.7(14)
C8 C6 C7 C2 179.0(7)
C9 N1 C8 C6 -176.6(7)
C10 N2 C11 C12 -174.2(7)
C11 N2 C10 C9 -159.0(7)
C11 C12 C13 C14 -177.5(7)
C11 C12 C17 O3 -3.3(13)
C11 C12 C17 C16 176.7(7)
C12 C13 C14 C15 0.4(13)
C13 C12 C17 O3 178.9(7)
C13 C12 C17 C16 -1.2(12)
C13 C14 C15 C16 -0.5(12)
C14 C15 C16 O4 -179.8(7)
C14 C15 C16 C17 -0.3(12)
C15 C16 C17 O3 -178.9(7)
C15 C16 C17 C12 1.1(13)
C17 C12 C13 C14 0.5(12)
C18 O4 C16 C15 1.5(12)
C18 O4 C16 C17 -178.0(7)
